data_8106674
loop_
_publ_author_name
'Jing, Chen'
'Haodong, Zhang'

_publ_section_title
;
 Crystal structure of
 dinitrato-\kO-bis(tris((1H-benzo[d]imidazol-2-yl)methyl)amine-\k4
 N,N&#x2032;,N&#x2032;&#x2032;,N&#x2032;&#x2032;&#x2032;)-(\m2-cyclohexane-1,4-dicarboxylato-\k4
 O,O&#x2032;:O&#x2032;&#x2032;,O&#x2032;&#x2032;&#x2032;)dimanganese(II)
 -- methanol -- water (1/6/2), C62H80Mn2N16O18
;
_journal_issue 5
_journal_name_full 'Zeitschrift f\"ur Kristallographie - New Crystal Structures'
_journal_page_first 775
_journal_page_last 777
_journal_paper_doi 10.1515/ncrs-2017-0029
_journal_volume 232
_journal_year 2017
_chemical_formula_sum 'C62 H80 Mn2 N16 O18'
_chemical_formula_weight 1447.30
_space_group_IT_number 2
_space_group_name_Hall '-P 1'
_space_group_name_H-M_alt 'P -1'
_symmetry_cell_setting triclinic
_symmetry_space_group_name_H-M 'P -1'
_atom_sites_solution_hydrogens geom
_atom_sites_solution_primary direct
_atom_sites_solution_secondary difmap
_cell_angle_alpha 84.854(17)
_cell_angle_beta 69.317(16)
_cell_angle_gamma 73.929(13)
_cell_formula_units_Z 1
_cell_length_a 11.3232(10)
_cell_length_b 12.879(2)
_cell_length_c 13.035(2)
_cell_measurement_reflns_used 4778
_cell_measurement_temperature 113(2)
_cell_measurement_theta_max 27.5
_cell_measurement_theta_min 3.0
_cell_volume 1708.8(5)
_computing_cell_refinement 'CrystalClear-SM Expert 2.1 b42 [1]'
_computing_data_collection 'CrystalClear-SM Expert 2.1 b42 (Rigaku, 2015) [1]'
_computing_data_reduction 'CrystalClear-SM Expert 2.1 b42 [1]'
_computing_molecular_graphics 'CrystalStructure 4.1 [1]'
_computing_publication_material 'CrystalStructure 4.1 (Rigaku, 2014) [1]'
_computing_structure_refinement 'SHELXL-97 (Sheldrick, 1997) [2]'
_computing_structure_solution 'SHELXS-97 (Sheldrick, 1990) [2]'
_diffrn_ambient_temperature 113(2)
_diffrn_detector_area_resol_mean 5.814
_diffrn_measured_fraction_theta_full 0.979
_diffrn_measured_fraction_theta_max 0.979
_diffrn_measurement_device_type 'Rigaku XtaLAB P200'
_diffrn_measurement_method '\w and \f scans'
_diffrn_radiation_monochromator multilayer
_diffrn_radiation_source 'rotating anode'
_diffrn_radiation_type MoK\a
_diffrn_radiation_wavelength 0.71073
_diffrn_reflns_av_R_equivalents 0.0331
_diffrn_reflns_av_sigmaI/netI 0.0328
_diffrn_reflns_limit_h_max 14
_diffrn_reflns_limit_h_min -14
_diffrn_reflns_limit_k_max 16
_diffrn_reflns_limit_k_min -16
_diffrn_reflns_limit_l_max 16
_diffrn_reflns_limit_l_min -16
_diffrn_reflns_number 21912
_diffrn_reflns_theta_full 27.52
_diffrn_reflns_theta_max 27.52
_diffrn_reflns_theta_min 3.01
_diffrn_standards_decay_% 0
_diffrn_standards_interval_count 0
_diffrn_standards_interval_time 0
_diffrn_standards_number 0
_exptl_absorpt_coefficient_mu 0.451
_exptl_absorpt_correction_T_max 0.9479
_exptl_absorpt_correction_T_min 0.9153
_exptl_absorpt_correction_type multi-scan
_exptl_absorpt_process_details 'REQAB (Rigaku, 1998)'
_exptl_crystal_colour Colorless
_exptl_crystal_density_diffrn 1.406
_exptl_crystal_density_method 'not measured'
_exptl_crystal_description Prism
_exptl_crystal_F_000 758
_exptl_crystal_size_max 0.20
_exptl_crystal_size_mid 0.18
_exptl_crystal_size_min 0.12
_refine_diff_density_max 0.742
_refine_diff_density_min -0.344
_refine_diff_density_rms 0.049
_refine_ls_extinction_method none
_refine_ls_goodness_of_fit_ref 1.050
_refine_ls_hydrogen_treatment mixed
_refine_ls_matrix_type full
_refine_ls_number_parameters 463
_refine_ls_number_reflns 7697
_refine_ls_number_restraints 6
_refine_ls_restrained_S_all 1.051
_refine_ls_R_factor_all 0.0380
_refine_ls_R_factor_gt 0.0320
_refine_ls_shift/su_max 0.001
_refine_ls_shift/su_mean 0.000
_refine_ls_structure_factor_coef Fsqd
_refine_ls_weighting_details 'calc w=1/[\s^2^(Fo^2^)+(0.0441P)^2^+0.4143P] where P=(Fo^2^+2Fc^2^)/3'
_refine_ls_weighting_scheme calc
_refine_ls_wR_factor_gt 0.0834
_refine_ls_wR_factor_ref 0.0860
_reflns_number_gt 6684
_reflns_number_total 7697
_reflns_threshold_expression >2sigma(I)
_cod_data_source_file suppl_ncrs-2017-0029_suppl.cif
_cod_data_source_block shelx
_cod_depositor_comments
;
The following automatic conversions were performed:

data item '_exptl_absorpt_correction_type' value 'MULTI-SCAN' was
changed to 'multi-scan' in accordance with the built-in table derived
from the CIF Core dictionary named 'cif_core.dic' version 2.4.5 last
updated on 2014-11-21.

data item '_symmetry_cell_setting' value 'Triclinic' was changed to
'triclinic' in accordance with the built-in table derived from the
CIF Core dictionary named 'cif_core.dic' version 2.4.5 last updated
on 2014-11-21.

Automatic conversion script
Id: cif_fix_values 8738 2021-04-28 16:35:53Z antanas 
;
_cod_original_cell_volume 1708.8(4)
_cod_original_sg_symbol_H-M P-1
_cod_database_code 8106674

loop_
_symmetry_equiv_pos_as_xyz
'x, y, z'
'-x, -y, -z'

loop_
_atom_site_label
_atom_site_type_symbol
_atom_site_fract_x
_atom_site_fract_y
_atom_site_fract_z
_atom_site_U_iso_or_equiv
_atom_site_adp_type
_atom_site_occupancy
_atom_site_symmetry_multiplicity
_atom_site_calc_flag
_atom_site_refinement_flags
_atom_site_disorder_assembly
_atom_site_disorder_group
Mn1 Mn 0.21115(2) 0.694694(16) 0.256283(16) 0.01324(6) Uani 1 1 d . . .
O1 O 0.05032(10) 0.87599(8) 0.27014(8) 0.0198(2) Uani 1 1 d . . .
O2 O 0.16460(10) 0.78056(8) 0.11962(8) 0.0183(2) Uani 1 1 d . . .
N1 N 0.37957(11) 0.55528(9) 0.32723(9) 0.0144(2) Uani 1 1 d . . .
N2 N 0.30654(11) 0.54827(9) 0.14608(9) 0.0146(2) Uani 1 1 d . . .
N3 N 0.44956(11) 0.38684(9) 0.09640(9) 0.0156(2) Uani 1 1 d D . .
H3 H 0.5211(12) 0.3339(11) 0.0949(14) 0.019 Uiso 1 1 d D . .
N4 N 0.36001(11) 0.76995(9) 0.26991(9) 0.0154(2) Uani 1 1 d . . .
N5 N 0.53332(12) 0.77207(10) 0.31315(10) 0.0173(2) Uani 1 1 d D . .
H5 H 0.6009(13) 0.7453(13) 0.3345(14) 0.021 Uiso 1 1 d D . .
N6 N 0.11428(11) 0.64874(9) 0.42388(9) 0.0158(2) Uani 1 1 d . . .
N7 N 0.09927(12) 0.53849(10) 0.56724(10) 0.0173(2) Uani 1 1 d D . .
H7 H 0.1232(16) 0.4817(10) 0.6054(13) 0.021 Uiso 1 1 d D . .
C1 C 0.47872(13) 0.49409(11) 0.23124(11) 0.0156(3) Uani 1 1 d . . .
H1A H 0.5244 0.4236 0.2541 0.019 Uiso 1 1 calc R . .
H1B H 0.5442 0.5347 0.1928 0.019 Uiso 1 1 calc R . .
C2 C 0.41079(13) 0.47708(11) 0.15718(11) 0.0144(3) Uani 1 1 d . . .
C3 C 0.27590(13) 0.50067(11) 0.06935(11) 0.0152(3) Uani 1 1 d . . .
C4 C 0.17654(14) 0.53760(12) 0.02454(12) 0.0195(3) Uani 1 1 d . . .
H4 H 0.1168 0.6070 0.0426 0.023 Uiso 1 1 calc R . .
C5 C 0.16878(15) 0.46865(14) -0.04741(12) 0.0238(3) Uani 1 1 d . . .
H5A H 0.1032 0.4924 -0.0802 0.029 Uiso 1 1 calc R . .
C6 C 0.25472(15) 0.36491(13) -0.07330(12) 0.0237(3) Uani 1 1 d . . .
H6 H 0.2439 0.3194 -0.1209 0.028 Uiso 1 1 calc R . .
C7 C 0.35479(14) 0.32779(12) -0.03080(12) 0.0205(3) Uani 1 1 d . . .
H7B H 0.4138 0.2580 -0.0485 0.025 Uiso 1 1 calc R . .
C8 C 0.36446(13) 0.39825(11) 0.03944(11) 0.0160(3) Uani 1 1 d . . .
C9 C 0.43506(14) 0.61566(11) 0.38008(12) 0.0172(3) Uani 1 1 d . . .
H9C H 0.5232 0.5727 0.3780 0.021 Uiso 1 1 calc R . .
H9D H 0.3786 0.6310 0.4577 0.021 Uiso 1 1 calc R . .
C10 C 0.44363(13) 0.71921(11) 0.31950(11) 0.0154(3) Uani 1 1 d . . .
C11 C 0.39856(13) 0.86402(11) 0.22803(11) 0.0157(3) Uani 1 1 d . . .
C12 C 0.34815(15) 0.94645(11) 0.16619(12) 0.0199(3) Uani 1 1 d . . .
H12 H 0.2743 0.9461 0.1477 0.024 Uiso 1 1 calc R . .
C13 C 0.40969(15) 1.02870(12) 0.13282(13) 0.0226(3) Uani 1 1 d . . .
H13 H 0.3772 1.0859 0.0905 0.027 Uiso 1 1 calc R . .
C14 C 0.51893(15) 1.02999(12) 0.15970(13) 0.0237(3) Uani 1 1 d . . .
H14 H 0.5586 1.0880 0.1352 0.028 Uiso 1 1 calc R . .
C15 C 0.56991(15) 0.94889(12) 0.22087(13) 0.0225(3) Uani 1 1 d . . .
H15 H 0.6437 0.9496 0.2393 0.027 Uiso 1 1 calc R . .
C16 C 0.50786(14) 0.86559(11) 0.25439(12) 0.0173(3) Uani 1 1 d . . .
C17 C 0.30344(13) 0.48782(11) 0.40446(11) 0.0158(3) Uani 1 1 d . . .
H17A H 0.3483 0.4530 0.4564 0.019 Uiso 1 1 calc R . .
H17B H 0.2943 0.4306 0.3642 0.019 Uiso 1 1 calc R . .
C18 C 0.17171(14) 0.55918(11) 0.46528(11) 0.0153(3) Uani 1 1 d . . .
C19 C -0.00552(14) 0.68930(11) 0.50692(11) 0.0167(3) Uani 1 1 d . . .
C20 C -0.10481(14) 0.78350(12) 0.51140(13) 0.0214(3) Uani 1 1 d . . .
H20 H -0.1011 0.8298 0.4500 0.026 Uiso 1 1 calc R . .
C21 C -0.20906(15) 0.80657(13) 0.60937(14) 0.0253(3) Uani 1 1 d . . .
H21 H -0.2772 0.8709 0.6156 0.030 Uiso 1 1 calc R . .
C22 C -0.21651(15) 0.73731(13) 0.69977(13) 0.0247(3) Uani 1 1 d . . .
H22 H -0.2896 0.7561 0.7655 0.030 Uiso 1 1 calc R . .
C23 C -0.12055(15) 0.64278(12) 0.69562(12) 0.0215(3) Uani 1 1 d . . .
H23 H -0.1259 0.5955 0.7564 0.026 Uiso 1 1 calc R . .
C24 C -0.01524(14) 0.62051(11) 0.59729(12) 0.0172(3) Uani 1 1 d . . .
C25 C 0.07500(13) 0.86226(11) 0.16962(11) 0.0156(3) Uani 1 1 d . . .
C26 C 0.00474(13) 0.94399(11) 0.10449(11) 0.0158(3) Uani 1 1 d . . .
H26 H -0.0816 0.9844 0.1565 0.019 Uiso 1 1 calc R . .
C27 C -0.02012(14) 0.89042(11) 0.01658(12) 0.0174(3) Uani 1 1 d . . .
H27A H -0.0768 0.8417 0.0522 0.021 Uiso 1 1 calc R . .
H27B H 0.0641 0.8461 -0.0328 0.021 Uiso 1 1 calc R . .
C28 C 0.08584(14) 1.02552(11) 0.05105(12) 0.0169(3) Uani 1 1 d . . .
H28A H 0.0967 1.0628 0.1090 0.020 Uiso 1 1 calc R . .
H28B H 0.1739 0.9861 0.0029 0.020 Uiso 1 1 calc R . .
O3 O 0.76893(11) 0.64776(9) 0.34751(10) 0.0282(3) Uani 1 1 d . . .
O4 O 0.97589(11) 0.63672(9) 0.26736(9) 0.0291(3) Uani 1 1 d . . .
O5 O 0.82973(12) 0.78146(9) 0.25057(11) 0.0341(3) Uani 1 1 d . . .
N8 N 0.85978(13) 0.69016(10) 0.28720(10) 0.0216(3) Uani 1 1 d . . .
O6 O 0.85550(15) 0.05328(11) 0.36219(11) 0.0465(4) Uani 1 1 d . . .
H6A H 0.9216 0.0008 0.3388 0.070 Uiso 1 1 calc R . .
C29 C 0.8445(2) 0.08450(15) 0.46705(16) 0.0405(5) Uani 1 1 d . . .
H29A H 0.9256 0.1008 0.4630 0.061 Uiso 1 1 calc R . .
H29B H 0.8291 0.0255 0.5187 0.061 Uiso 1 1 calc R . .
H29C H 0.7711 0.1489 0.4922 0.061 Uiso 1 1 calc R . .
O7 O 0.44194(14) 0.71153(11) 0.58787(12) 0.0421(3) Uani 1 1 d . . .
H7A H 0.3693 0.7215 0.6389 0.063 Uiso 1 1 calc R . .
C30 C 0.4965(2) 0.7970(2) 0.5864(2) 0.0546(6) Uani 1 1 d . . .
H30A H 0.4451 0.8631 0.5630 0.082 Uiso 1 1 calc R . .
H30B H 0.5868 0.7799 0.5350 0.082 Uiso 1 1 calc R . .
H30C H 0.4958 0.8079 0.6600 0.082 Uiso 1 1 calc R . .
O8 O 0.20492(13) 0.77757(10) 0.75540(10) 0.0336(3) Uani 1 1 d . . .
H8 H 0.1839 0.8352 0.7228 0.050 Uiso 1 1 calc R . .
C31 C 0.1151(3) 0.71489(19) 0.7676(2) 0.0552(6) Uani 1 1 d . . .
H31A H 0.0550 0.7200 0.8437 0.083 Uiso 1 1 calc R . .
H31B H 0.1633 0.6392 0.7491 0.083 Uiso 1 1 calc R . .
H31C H 0.0651 0.7424 0.7185 0.083 Uiso 1 1 calc R . .
O9 O 0.67037(10) 0.23401(9) 0.09111(9) 0.0207(2) Uani 1 1 d D . .
H9A H 0.7072(15) 0.2303(14) 0.1400(10) 0.025 Uiso 1 1 d D . .
H9B H 0.7257(14) 0.2288(14) 0.0257(7) 0.025 Uiso 1 1 d D . .

loop_
_atom_site_aniso_label
_atom_site_aniso_U_11
_atom_site_aniso_U_22
_atom_site_aniso_U_33
_atom_site_aniso_U_23
_atom_site_aniso_U_13
_atom_site_aniso_U_12
Mn1 0.01603(11) 0.01226(10) 0.01130(11) 0.00176(7) -0.00585(8) -0.00251(8)
O1 0.0208(5) 0.0230(5) 0.0148(5) 0.0038(4) -0.0070(4) -0.0045(4)
O2 0.0175(5) 0.0178(5) 0.0176(5) 0.0030(4) -0.0075(4) -0.0005(4)
N1 0.0166(6) 0.0141(5) 0.0135(5) 0.0011(4) -0.0062(4) -0.0048(4)
N2 0.0152(6) 0.0148(5) 0.0139(5) 0.0014(4) -0.0059(4) -0.0034(4)
N3 0.0152(6) 0.0146(5) 0.0147(6) -0.0004(4) -0.0042(5) -0.0014(4)
N4 0.0181(6) 0.0135(5) 0.0154(6) 0.0021(4) -0.0074(5) -0.0039(4)
N5 0.0187(6) 0.0172(6) 0.0197(6) 0.0013(5) -0.0108(5) -0.0052(5)
N6 0.0156(6) 0.0166(5) 0.0151(6) 0.0022(4) -0.0060(5) -0.0039(4)
N7 0.0216(6) 0.0164(6) 0.0148(6) 0.0046(5) -0.0073(5) -0.0065(5)
C1 0.0145(6) 0.0157(6) 0.0156(6) 0.0010(5) -0.0058(5) -0.0019(5)
C2 0.0146(6) 0.0143(6) 0.0123(6) 0.0015(5) -0.0024(5) -0.0040(5)
C3 0.0154(6) 0.0179(6) 0.0121(6) 0.0008(5) -0.0035(5) -0.0060(5)
C4 0.0150(7) 0.0259(7) 0.0170(7) 0.0000(6) -0.0054(5) -0.0045(6)
C5 0.0182(7) 0.0365(9) 0.0190(7) -0.0017(6) -0.0074(6) -0.0087(6)
C6 0.0229(7) 0.0335(8) 0.0168(7) -0.0054(6) -0.0031(6) -0.0139(6)
C7 0.0210(7) 0.0217(7) 0.0162(7) -0.0038(6) -0.0012(6) -0.0072(6)
C8 0.0143(6) 0.0194(7) 0.0124(6) 0.0013(5) -0.0019(5) -0.0054(5)
C9 0.0214(7) 0.0169(6) 0.0174(7) 0.0021(5) -0.0112(6) -0.0059(5)
C10 0.0172(7) 0.0149(6) 0.0141(6) -0.0021(5) -0.0060(5) -0.0028(5)
C11 0.0176(7) 0.0135(6) 0.0153(6) -0.0012(5) -0.0046(5) -0.0039(5)
C12 0.0201(7) 0.0187(7) 0.0213(7) 0.0015(6) -0.0088(6) -0.0039(6)
C13 0.0272(8) 0.0162(7) 0.0220(7) 0.0034(6) -0.0080(6) -0.0036(6)
C14 0.0274(8) 0.0172(7) 0.0250(8) 0.0000(6) -0.0039(6) -0.0100(6)
C15 0.0218(7) 0.0215(7) 0.0266(8) -0.0013(6) -0.0084(6) -0.0090(6)
C16 0.0197(7) 0.0155(6) 0.0161(7) -0.0010(5) -0.0061(5) -0.0035(5)
C17 0.0186(7) 0.0140(6) 0.0149(6) 0.0028(5) -0.0068(5) -0.0040(5)
C18 0.0188(7) 0.0150(6) 0.0146(6) 0.0016(5) -0.0079(5) -0.0061(5)
C19 0.0170(7) 0.0184(6) 0.0153(7) 0.0006(5) -0.0050(5) -0.0067(5)
C20 0.0183(7) 0.0215(7) 0.0219(7) 0.0038(6) -0.0051(6) -0.0047(6)
C21 0.0176(7) 0.0233(7) 0.0299(8) -0.0004(6) -0.0029(6) -0.0040(6)
C22 0.0210(7) 0.0283(8) 0.0207(7) -0.0029(6) 0.0017(6) -0.0105(6)
C23 0.0244(8) 0.0252(7) 0.0164(7) 0.0026(6) -0.0043(6) -0.0131(6)
C24 0.0193(7) 0.0186(7) 0.0164(7) 0.0009(5) -0.0068(6) -0.0086(5)
C25 0.0136(6) 0.0168(6) 0.0173(7) 0.0041(5) -0.0061(5) -0.0055(5)
C26 0.0138(6) 0.0162(6) 0.0149(6) 0.0028(5) -0.0053(5) -0.0005(5)
C27 0.0181(7) 0.0165(6) 0.0188(7) 0.0039(5) -0.0092(6) -0.0040(5)
C28 0.0174(7) 0.0160(6) 0.0185(7) 0.0038(5) -0.0091(6) -0.0034(5)
O3 0.0269(6) 0.0313(6) 0.0311(6) 0.0158(5) -0.0149(5) -0.0135(5)
O4 0.0254(6) 0.0281(6) 0.0266(6) 0.0025(5) -0.0044(5) -0.0027(5)
O5 0.0378(7) 0.0261(6) 0.0472(8) 0.0207(5) -0.0255(6) -0.0143(5)
N8 0.0283(7) 0.0224(6) 0.0184(6) 0.0052(5) -0.0125(5) -0.0091(5)
O6 0.0578(9) 0.0372(7) 0.0309(7) -0.0098(6) -0.0186(7) 0.0166(6)
C29 0.0541(12) 0.0317(9) 0.0327(10) -0.0067(8) -0.0191(9) 0.0014(9)
O7 0.0405(8) 0.0432(7) 0.0409(8) -0.0174(6) -0.0213(6) 0.0068(6)
C30 0.0419(12) 0.0724(16) 0.0515(13) -0.0246(12) -0.0154(10) -0.0111(11)
O8 0.0411(7) 0.0332(6) 0.0310(7) 0.0000(5) -0.0199(6) -0.0069(5)
C31 0.0753(16) 0.0550(13) 0.0539(14) -0.0029(11) -0.0322(13) -0.0320(12)
O9 0.0167(5) 0.0237(5) 0.0190(5) -0.0007(4) -0.0053(4) -0.0019(4)

loop_
_atom_type_symbol
_atom_type_description
_atom_type_scat_dispersion_real
_atom_type_scat_dispersion_imag
_atom_type_scat_source
C C 0.0033 0.0016 'International Tables Vol C Tables 4.2.6.8 and 6.1.1.4'
H H 0.0000 0.0000 'International Tables Vol C Tables 4.2.6.8 and 6.1.1.4'
N N 0.0061 0.0033 'International Tables Vol C Tables 4.2.6.8 and 6.1.1.4'
O O 0.0106 0.0060 'International Tables Vol C Tables 4.2.6.8 and 6.1.1.4'
Mn Mn 0.3368 0.7283 'International Tables Vol C Tables 4.2.6.8 and 6.1.1.4'

loop_
_geom_angle_atom_site_label_1
_geom_angle_atom_site_label_2
_geom_angle_atom_site_label_3
_geom_angle
_geom_angle_site_symmetry_1
_geom_angle_site_symmetry_3
O2 Mn1 N6 140.27(4) . .
O2 Mn1 N4 101.88(4) . .
N6 Mn1 N4 104.21(5) . .
O2 Mn1 N2 86.97(4) . .
N6 Mn1 N2 110.47(5) . .
N4 Mn1 N2 111.02(4) . .
O2 Mn1 O1 55.35(4) . .
N6 Mn1 O1 94.48(4) . .
N4 Mn1 O1 91.31(4) . .
N2 Mn1 O1 140.04(4) . .
C25 O1 Mn1 84.44(8) . .
C25 O2 Mn1 100.19(9) . .
C1 N1 C9 112.06(11) . .
C1 N1 C17 112.38(10) . .
C9 N1 C17 112.70(11) . .
C2 N2 C3 104.49(11) . .
C2 N2 Mn1 119.30(9) . .
C3 N2 Mn1 135.75(9) . .
C2 N3 C8 107.02(11) . .
C2 N3 H3 122.1(11) . .
C8 N3 H3 130.8(11) . .
C10 N4 C11 104.77(11) . .
C10 N4 Mn1 120.94(9) . .
C11 N4 Mn1 134.07(9) . .
C10 N5 C16 107.23(12) . .
C10 N5 H5 124.1(11) . .
C16 N5 H5 128.0(11) . .
C18 N6 C19 104.64(12) . .
C18 N6 Mn1 119.56(9) . .
C19 N6 Mn1 135.75(10) . .
C18 N7 C24 107.37(12) . .
C18 N7 H7 124.2(11) . .
C24 N7 H7 128.5(11) . .
N1 C1 C2 107.77(11) . .
N1 C1 H1A 110.2 . .
C2 C1 H1A 110.2 . .
N1 C1 H1B 110.2 . .
C2 C1 H1B 110.2 . .
H1A C1 H1B 108.5 . .
N2 C2 N3 113.87(12) . .
N2 C2 C1 123.43(12) . .
N3 C2 C1 122.71(12) . .
C4 C3 N2 131.02(13) . .
C4 C3 C8 120.05(13) . .
N2 C3 C8 108.91(12) . .
C5 C4 C3 117.21(14) . .
C5 C4 H4 121.4 . .
C3 C4 H4 121.4 . .
C4 C5 C6 122.15(14) . .
C4 C5 H5A 118.9 . .
C6 C5 H5A 118.9 . .
C7 C6 C5 121.29(14) . .
C7 C6 H6 119.4 . .
C5 C6 H6 119.4 . .
C6 C7 C8 116.47(14) . .
C6 C7 H7B 121.8 . .
C8 C7 H7B 121.8 . .
N3 C8 C7 131.52(13) . .
N3 C8 C3 105.68(12) . .
C7 C8 C3 122.75(13) . .
N1 C9 C10 108.14(11) . .
N1 C9 H9C 110.1 . .
C10 C9 H9C 110.1 . .
N1 C9 H9D 110.1 . .
C10 C9 H9D 110.1 . .
H9C C9 H9D 108.4 . .
N4 C10 N5 113.32(12) . .
N4 C10 C9 122.87(12) . .
N5 C10 C9 123.77(13) . .
C12 C11 N4 130.25(13) . .
C12 C11 C16 120.54(13) . .
N4 C11 C16 109.18(12) . .
C13 C12 C11 117.43(14) . .
C13 C12 H12 121.3 . .
C11 C12 H12 121.3 . .
C12 C13 C14 121.79(14) . .
C12 C13 H13 119.1 . .
C14 C13 H13 119.1 . .
C15 C14 C13 121.41(14) . .
C15 C14 H14 119.3 . .
C13 C14 H14 119.3 . .
C14 C15 C16 116.79(14) . .
C14 C15 H15 121.6 . .
C16 C15 H15 121.6 . .
N5 C16 C15 132.45(14) . .
N5 C16 C11 105.50(12) . .
C15 C16 C11 122.04(14) . .
N1 C17 C18 107.89(11) . .
N1 C17 H17A 110.1 . .
C18 C17 H17A 110.1 . .
N1 C17 H17B 110.1 . .
C18 C17 H17B 110.1 . .
H17A C17 H17B 108.4 . .
N6 C18 N7 113.26(13) . .
N6 C18 C17 123.64(12) . .
N7 C18 C17 123.10(12) . .
C20 C19 N6 130.42(13) . .
C20 C19 C24 120.42(13) . .
N6 C19 C24 109.11(12) . .
C21 C20 C19 117.11(14) . .
C21 C20 H20 121.4 . .
C19 C20 H20 121.4 . .
C20 C21 C22 121.71(15) . .
C20 C21 H21 119.1 . .
C22 C21 H21 119.1 . .
C23 C22 C21 121.76(14) . .
C23 C22 H22 119.1 . .
C21 C22 H22 119.1 . .
C22 C23 C24 116.31(14) . .
C22 C23 H23 121.8 . .
C24 C23 H23 121.8 . .
N7 C24 C23 131.62(14) . .
N7 C24 C19 105.60(12) . .
C23 C24 C19 122.66(14) . .
O1 C25 O2 119.62(13) . .
O1 C25 C26 121.45(12) . .
O2 C25 C26 118.87(12) . .
C25 C26 C27 112.48(11) . .
C25 C26 C28 109.33(11) . .
C27 C26 C28 110.02(11) . .
C25 C26 H26 108.3 . .
C27 C26 H26 108.3 . .
C28 C26 H26 108.3 . .
C26 C27 C28 111.56(11) . 2_575
C26 C27 H27A 109.3 . .
C28 C27 H27A 109.3 2_575 .
C26 C27 H27B 109.3 . .
C28 C27 H27B 109.3 2_575 .
H27A C27 H27B 108.0 . .
C27 C28 C26 111.66(11) 2_575 .
C27 C28 H28A 109.3 2_575 .
C26 C28 H28A 109.3 . .
C27 C28 H28B 109.3 2_575 .
C26 C28 H28B 109.3 . .
H28A C28 H28B 107.9 . .
O5 N8 O4 122.57(13) . .
O5 N8 O3 119.05(13) . .
O4 N8 O3 118.38(13) . .
C29 O6 H6A 109.5 . .
O6 C29 H29A 109.5 . .
O6 C29 H29B 109.5 . .
H29A C29 H29B 109.5 . .
O6 C29 H29C 109.5 . .
H29A C29 H29C 109.5 . .
H29B C29 H29C 109.5 . .
C30 O7 H7A 109.5 . .
O7 C30 H30A 109.5 . .
O7 C30 H30B 109.5 . .
H30A C30 H30B 109.5 . .
O7 C30 H30C 109.5 . .
H30A C30 H30C 109.5 . .
H30B C30 H30C 109.5 . .
C31 O8 H8 109.5 . .
O8 C31 H31A 109.5 . .
O8 C31 H31B 109.5 . .
H31A C31 H31B 109.5 . .
O8 C31 H31C 109.5 . .
H31A C31 H31C 109.5 . .
H31B C31 H31C 109.5 . .
H9A O9 H9B 112.1(12) . .

loop_
_geom_bond_atom_site_label_1
_geom_bond_atom_site_label_2
_geom_bond_distance
_geom_bond_site_symmetry_2
Mn1 O2 2.1590(11) .
Mn1 N6 2.1819(13) .
Mn1 N4 2.2269(12) .
Mn1 N2 2.2469(12) .
Mn1 O1 2.5080(11) .
O1 C25 1.2578(17) .
O2 C25 1.2752(17) .
N1 C1 1.4634(17) .
N1 C9 1.4651(17) .
N1 C17 1.4684(17) .
N2 C2 1.3238(18) .
N2 C3 1.4034(17) .
N3 C2 1.3446(17) .
N3 C8 1.3816(19) .
N3 H3 0.897(9) .
N4 C10 1.3248(18) .
N4 C11 1.4009(17) .
N5 C10 1.3472(18) .
N5 C16 1.3851(19) .
N5 H5 0.877(9) .
N6 C18 1.3288(18) .
N6 C19 1.3988(18) .
N7 C18 1.3408(18) .
N7 C24 1.3812(19) .
N7 H7 0.880(9) .
C1 C2 1.4925(19) .
C1 H1A 0.9900 .
C1 H1B 0.9900 .
C3 C4 1.397(2) .
C3 C8 1.4076(19) .
C4 C5 1.388(2) .
C4 H4 0.9500 .
C5 C6 1.405(2) .
C5 H5A 0.9500 .
C6 C7 1.384(2) .
C6 H6 0.9500 .
C7 C8 1.3960(19) .
C7 H7B 0.9500 .
C9 C10 1.4968(19) .
C9 H9C 0.9900 .
C9 H9D 0.9900 .
C11 C12 1.392(2) .
C11 C16 1.402(2) .
C12 C13 1.382(2) .
C12 H12 0.9500 .
C13 C14 1.404(2) .
C13 H13 0.9500 .
C14 C15 1.379(2) .
C14 H14 0.9500 .
C15 C16 1.397(2) .
C15 H15 0.9500 .
C17 C18 1.4948(19) .
C17 H17A 0.9900 .
C17 H17B 0.9900 .
C19 C20 1.397(2) .
C19 C24 1.400(2) .
C20 C21 1.386(2) .
C20 H20 0.9500 .
C21 C22 1.405(2) .
C21 H21 0.9500 .
C22 C23 1.380(2) .
C22 H22 0.9500 .
C23 C24 1.394(2) .
C23 H23 0.9500 .
C25 C26 1.5215(19) .
C26 C27 1.5316(19) .
C26 C28 1.5432(19) .
C26 H26 1.0000 .
C27 C28 1.5327(19) 2_575
C27 H27A 0.9900 .
C27 H27B 0.9900 .
C28 C27 1.5327(19) 2_575
C28 H28A 0.9900 .
C28 H28B 0.9900 .
O3 N8 1.2795(17) .
O4 N8 1.2489(17) .
O5 N8 1.2324(17) .
O6 C29 1.413(2) .
O6 H6A 0.8400 .
C29 H29A 0.9800 .
C29 H29B 0.9800 .
C29 H29C 0.9800 .
O7 C30 1.399(3) .
O7 H7A 0.8400 .
C30 H30A 0.9800 .
C30 H30B 0.9800 .
C30 H30C 0.9800 .
O8 C31 1.425(2) .
O8 H8 0.8400 .
C31 H31A 0.9800 .
C31 H31B 0.9800 .
C31 H31C 0.9800 .
O9 H9A 0.868(9) .
O9 H9B 0.856(9) .

loop_
_geom_hbond_atom_site_label_D
_geom_hbond_atom_site_label_H
_geom_hbond_atom_site_label_A
_geom_hbond_distance_DH
_geom_hbond_distance_HA
_geom_hbond_distance_DA
_geom_hbond_angle_DHA
_geom_hbond_site_symmetry_A
N3 H3 O9 0.897(9) 1.807(9) 2.7033(16) 176.3(16) .
O7 H7A O8 0.84 1.94 2.761(2) 167.1 .
N5 H5 O3 0.877(9) 2.023(10) 2.8692(17) 161.8(16) .
N5 H5 O5 0.877(9) 2.589(15) 3.1965(18) 127.2(14) .
N5 H5 N8 0.877(9) 2.670(12) 3.4515(19) 149.1(15) .
O8 H8 O6 0.84 1.79 2.6231(19) 172.4 2_666
O9 H9A O8 0.868(9) 1.933(9) 2.8008(17) 177.9(15) 2_666
N7 H7 O3 0.880(9) 1.967(10) 2.8155(17) 161.5(16) 2_666
N7 H7 O4 0.880(9) 2.349(14) 3.0592(18) 137.8(15) 2_666
N7 H7 N8 0.880(9) 2.510(10) 3.3690(19) 165.5(15) 2_666
O6 H6A O1 0.84 1.88 2.7115(17) 168.3 1_645
O9 H9B O2 0.856(9) 1.855(9) 2.7102(16) 175.9(15) 2_665

loop_
_geom_torsion_atom_site_label_1
_geom_torsion_atom_site_label_2
_geom_torsion_atom_site_label_3
_geom_torsion_atom_site_label_4
_geom_torsion
_geom_torsion_site_symmetry_1
_geom_torsion_site_symmetry_2
_geom_torsion_site_symmetry_3
_geom_torsion_site_symmetry_4
O2 Mn1 O1 C25 3.68(7) . . . .
N6 Mn1 O1 C25 -148.40(8) . . . .
N4 Mn1 O1 C25 107.24(8) . . . .
N2 Mn1 O1 C25 -18.62(11) . . . .
N6 Mn1 O2 C25 43.24(11) . . . .
N4 Mn1 O2 C25 -86.95(9) . . . .
N2 Mn1 O2 C25 162.20(9) . . . .
O1 Mn1 O2 C25 -3.67(7) . . . .
O2 Mn1 N2 C2 146.75(10) . . . .
N6 Mn1 N2 C2 -69.91(11) . . . .
N4 Mn1 N2 C2 45.19(11) . . . .
O1 Mn1 N2 C2 164.97(8) . . . .
O2 Mn1 N2 C3 -42.43(13) . . . .
N6 Mn1 N2 C3 100.91(13) . . . .
N4 Mn1 N2 C3 -143.99(12) . . . .
O1 Mn1 N2 C3 -24.21(16) . . . .
O2 Mn1 N4 C10 -158.43(10) . . . .
N6 Mn1 N4 C10 51.81(11) . . . .
N2 Mn1 N4 C10 -67.12(11) . . . .
O1 Mn1 N4 C10 146.77(10) . . . .
O2 Mn1 N4 C11 15.28(13) . . . .
N6 Mn1 N4 C11 -134.47(12) . . . .
N2 Mn1 N4 C11 106.60(12) . . . .
O1 Mn1 N4 C11 -39.52(12) . . . .
O2 Mn1 N6 C18 151.06(9) . . . .
N4 Mn1 N6 C18 -79.40(11) . . . .
N2 Mn1 N6 C18 39.91(11) . . . .
O1 Mn1 N6 C18 -171.88(10) . . . .
O2 Mn1 N6 C19 -25.85(16) . . . .
N4 Mn1 N6 C19 103.70(13) . . . .
N2 Mn1 N6 C19 -137.00(12) . . . .
O1 Mn1 N6 C19 11.21(13) . . . .
C9 N1 C1 C2 -155.36(11) . . . .
C17 N1 C1 C2 76.53(14) . . . .
C3 N2 C2 N3 -1.09(15) . . . .
Mn1 N2 C2 N3 172.30(9) . . . .
C3 N2 C2 C1 179.64(12) . . . .
Mn1 N2 C2 C1 -6.96(17) . . . .
C8 N3 C2 N2 0.11(16) . . . .
C8 N3 C2 C1 179.38(12) . . . .
N1 C1 C2 N2 33.88(18) . . . .
N1 C1 C2 N3 -145.33(12) . . . .
C2 N2 C3 C4 -179.60(15) . . . .
Mn1 N2 C3 C4 8.7(2) . . . .
C2 N2 C3 C8 1.64(14) . . . .
Mn1 N2 C3 C8 -170.09(10) . . . .
N2 C3 C4 C5 -177.43(14) . . . .
C8 C3 C4 C5 1.2(2) . . . .
C3 C4 C5 C6 1.3(2) . . . .
C4 C5 C6 C7 -2.3(2) . . . .
C5 C6 C7 C8 0.6(2) . . . .
C2 N3 C8 C7 -176.40(14) . . . .
C2 N3 C8 C3 0.93(15) . . . .
C6 C7 C8 N3 178.86(14) . . . .
C6 C7 C8 C3 1.9(2) . . . .
C4 C3 C8 N3 179.48(12) . . . .
N2 C3 C8 N3 -1.61(15) . . . .
C4 C3 C8 C7 -2.9(2) . . . .
N2 C3 C8 C7 176.02(12) . . . .
C1 N1 C9 C10 82.68(14) . . . .
C17 N1 C9 C10 -149.37(11) . . . .
C11 N4 C10 N5 -0.17(15) . . . .
Mn1 N4 C10 N5 175.16(9) . . . .
C11 N4 C10 C9 177.56(12) . . . .
Mn1 N4 C10 C9 -7.11(17) . . . .
C16 N5 C10 N4 -0.14(16) . . . .
C16 N5 C10 C9 -177.85(12) . . . .
N1 C9 C10 N4 30.95(18) . . . .
N1 C9 C10 N5 -151.55(13) . . . .
C10 N4 C11 C12 178.30(14) . . . .
Mn1 N4 C11 C12 3.9(2) . . . .
C10 N4 C11 C16 0.42(15) . . . .
Mn1 N4 C11 C16 -174.00(9) . . . .
N4 C11 C12 C13 -177.85(14) . . . .
C16 C11 C12 C13 -0.2(2) . . . .
C11 C12 C13 C14 0.0(2) . . . .
C12 C13 C14 C15 0.0(2) . . . .
C13 C14 C15 C16 0.2(2) . . . .
C10 N5 C16 C15 -178.42(15) . . . .
C10 N5 C16 C11 0.39(15) . . . .
C14 C15 C16 N5 178.33(15) . . . .
C14 C15 C16 C11 -0.3(2) . . . .
C12 C11 C16 N5 -178.62(12) . . . .
N4 C11 C16 N5 -0.50(15) . . . .
C12 C11 C16 C15 0.3(2) . . . .
N4 C11 C16 C15 178.46(13) . . . .
C1 N1 C17 C18 -152.64(11) . . . .
C9 N1 C17 C18 79.59(14) . . . .
C19 N6 C18 N7 0.23(15) . . . .
Mn1 N6 C18 N7 -177.54(9) . . . .
C19 N6 C18 C17 179.81(12) . . . .
Mn1 N6 C18 C17 2.04(17) . . . .
C24 N7 C18 N6 -0.43(16) . . . .
C24 N7 C18 C17 180.00(12) . . . .
N1 C17 C18 N6 28.66(18) . . . .
N1 C17 C18 N7 -151.80(12) . . . .
C18 N6 C19 C20 177.50(15) . . . .
Mn1 N6 C19 C20 -5.3(2) . . . .
C18 N6 C19 C24 0.05(15) . . . .
Mn1 N6 C19 C24 177.27(10) . . . .
N6 C19 C20 C21 -175.07(14) . . . .
C24 C19 C20 C21 2.1(2) . . . .
C19 C20 C21 C22 -1.4(2) . . . .
C20 C21 C22 C23 -0.1(2) . . . .
C21 C22 C23 C24 0.7(2) . . . .
C18 N7 C24 C23 -175.60(15) . . . .
C18 N7 C24 C19 0.42(15) . . . .
C22 C23 C24 N7 175.55(14) . . . .
C22 C23 C24 C19 0.1(2) . . . .
C20 C19 C24 N7 -178.04(13) . . . .
N6 C19 C24 N7 -0.29(15) . . . .
C20 C19 C24 C23 -1.6(2) . . . .
N6 C19 C24 C23 176.18(13) . . . .
Mn1 O1 C25 O2 -5.90(12) . . . .
Mn1 O1 C25 C26 177.08(12) . . . .
Mn1 O2 C25 O1 6.94(14) . . . .
Mn1 O2 C25 C26 -175.97(10) . . . .
O1 C25 C26 C27 -144.58(13) . . . .
O2 C25 C26 C27 38.39(17) . . . .
O1 C25 C26 C28 92.89(15) . . . .
O2 C25 C26 C28 -84.14(15) . . . .
C25 C26 C27 C28 -177.65(11) . . . 2_575
C28 C26 C27 C28 -55.51(16) . . . 2_575
C25 C26 C28 C27 179.56(11) . . . 2_575
C27 C26 C28 C27 55.57(16) . . . 2_575
